data_4340216
loop_
_publ_author_name
'Zhang, Zhang-Jing'
'Xiang, Sheng-Chang'
'Zhang, Yong-Fan'
'Wu, A-Qing'
'Cai, Li-Zhen'
'Guo, Guo-Cong'
'Huang, Jin-Shun'

_publ_section_title
;
 A new type of hybrid magnetic semiconductor based upon polymeric
 iodoplumbate and metal-organic complexes as templates.
;
_journal_issue 5
_journal_name_full 'Inorganic chemistry'
_journal_page_first 1972
_journal_page_last 1977
_journal_paper_doi 10.1021/ic051350v
_journal_volume 45
_journal_year 2006
_chemical_formula_sum 'C6 H24 I6 N6 Ni Pb2'
_chemical_formula_weight 1414.80
_chemical_name_systematic
; 
 ? 
;
_space_group_IT_number 15
_symmetry_cell_setting monoclinic
_symmetry_space_group_name_Hall '-C 2yc'
_symmetry_space_group_name_H-M 'C 1 2/c 1'
_atom_sites_solution_hydrogens geom
_atom_sites_solution_primary direct
_atom_sites_solution_secondary difmap
_audit_creation_method SHELXL-97
_cell_angle_alpha 90.00
_cell_angle_beta 114.595(2)
_cell_angle_gamma 90.00
_cell_formula_units_Z 4
_cell_length_a 12.9194(19)
_cell_length_b 24.305(3)
_cell_length_c 8.9589(13)
_cell_measurement_temperature 293(2)
_cell_volume 2557.9(6)
_computing_cell_refinement 'CrystalClear (Rigaku Corp., 2002)'
_computing_data_collection 'CrystalClear (Rigaku Corp., 2002)'
_computing_data_reduction 'CrystalClear (Rigaku Corp., 2002)'
_computing_publication_material 'Siemens SHELXTL^TM^ 5'
_computing_structure_refinement 'Siemens SHELXTL^TM^ 5'
_computing_structure_solution 'Siemens SHELXTL^TM^ 5'
_diffrn_ambient_temperature 293(2)
_diffrn_measured_fraction_theta_full 0.999
_diffrn_measured_fraction_theta_max 0.999
_diffrn_measurement_device_type 'Rigaku Mercury CCD'
_diffrn_measurement_method \w
_diffrn_radiation_monochromator graphite
_diffrn_radiation_source 'rotating-anode generator'
_diffrn_radiation_type MoK\a
_diffrn_radiation_wavelength 0.71073
_diffrn_reflns_av_R_equivalents 0.0419
_diffrn_reflns_av_sigmaI/netI 0.0374
_diffrn_reflns_limit_h_max 15
_diffrn_reflns_limit_h_min -15
_diffrn_reflns_limit_k_max 28
_diffrn_reflns_limit_k_min -28
_diffrn_reflns_limit_l_max 10
_diffrn_reflns_limit_l_min -9
_diffrn_reflns_number 8396
_diffrn_reflns_theta_full 25.03
_diffrn_reflns_theta_max 25.03
_diffrn_reflns_theta_min 3.01
_exptl_absorpt_coefficient_mu 21.103
_exptl_absorpt_correction_T_max 1.0000
_exptl_absorpt_correction_T_min 0.7069
_exptl_absorpt_correction_type multi-scan
_exptl_absorpt_process_details 'Sphere (Rigaku CrystalClear)'
_exptl_crystal_colour yellow
_exptl_crystal_density_diffrn 3.674
_exptl_crystal_density_method 'not measured'
_exptl_crystal_description prism
_exptl_crystal_F_000 2448
_exptl_crystal_size_max 0.10
_exptl_crystal_size_mid 0.10
_exptl_crystal_size_min 0.10
_refine_diff_density_max 2.608
_refine_diff_density_min -1.050
_refine_diff_density_rms 0.220
_refine_ls_extinction_method none
_refine_ls_goodness_of_fit_ref 1.008
_refine_ls_hydrogen_treatment mixed
_refine_ls_matrix_type full
_refine_ls_number_parameters 100
_refine_ls_number_reflns 2267
_refine_ls_number_restraints 0
_refine_ls_restrained_S_all 1.008
_refine_ls_R_factor_all 0.0465
_refine_ls_R_factor_gt 0.0383
_refine_ls_shift/su_max 0.001
_refine_ls_shift/su_mean 0.000
_refine_ls_structure_factor_coef Fsqd
_refine_ls_weighting_details 'calc w=1/[\s^2^(Fo^2^)+(0.0650P)^2^+0.0000P] where P=(Fo^2^+2Fc^2^)/3'
_refine_ls_weighting_scheme calc
_refine_ls_wR_factor_gt 0.0982
_refine_ls_wR_factor_ref 0.1050
_reflns_number_gt 1999
_reflns_number_total 2267
_reflns_threshold_expression >2sigma(I)
_cod_data_source_file ic051350vsi20051215_112211.cif
_cod_data_source_block 15
_cod_depositor_comments
;
The following automatic conversions were performed:

'_exptl_absorpt_correction_type' value 'Multi-scan' changed to
'multi-scan' according to
/usr/data/users/saulius/automatic-downloads/retrospective/ACS/lib/dictionaries/cif_core.dic
dictionary named 'cif_core.dic' version 2.4.2 from 2011-04-26.

Automatic conversion script
Id: cif_fix_values 2281 2013-09-26 08:29:07Z andrius 
;
_cod_original_sg_symbol_H-M C2/c
_cod_database_code 4340216

loop_
_symmetry_equiv_pos_as_xyz
'x, y, z'
'-x, y, -z+1/2'
'x+1/2, y+1/2, z'
'-x+1/2, y+1/2, -z+1/2'
'-x, -y, -z'
'x, -y, z-1/2'
'-x+1/2, -y+1/2, -z'
'x+1/2, -y+1/2, z-1/2'

loop_
_atom_site_label
_atom_site_type_symbol
_atom_site_fract_x
_atom_site_fract_y
_atom_site_fract_z
_atom_site_U_iso_or_equiv
_atom_site_adp_type
_atom_site_occupancy
_atom_site_symmetry_multiplicity
_atom_site_calc_flag
_atom_site_refinement_flags
_atom_site_disorder_assembly
_atom_site_disorder_group
Pb1 Pb 0.092597(9) 0.084375(5) 1.507526(13) 0.03303(4) Uani 1 1 d . . .
I1 I 0.328692(17) 0.132253(11) 1.68306(3) 0.04663(7) Uani 1 1 d . . .
I2 I 0.170251(17) 0.026835(9) 1.23768(3) 0.04224(7) Uani 1 1 d . . .
I3 I 0.0000 0.142559(13) 1.7500 0.04339(9) Uani 1 2 d S . .
I4 I 0.0000 0.183715(13) 1.2500 0.04362(10) Uani 1 2 d S . .
Ni1 Ni 0.5000 0.14902(2) 1.2500 0.02759(15) Uani 1 2 d S . .
N11 N 0.3209(2) 0.15382(12) 1.0990(3) 0.0438(9) Uani 1 1 d . . .
N12 N 0.4593(2) 0.20870(11) 1.3916(3) 0.0412(9) Uani 1 1 d . . .
H12A H 0.4781 0.1958 1.4938 0.049 Uiso 1 1 calc R A .
H12B H 0.4991 0.2397 1.3990 0.049 Uiso 1 1 calc R . .
N13 N 0.4782(2) 0.08322(10) 1.3897(3) 0.0373(9) Uani 1 1 d . . .
H13A H 0.5198 0.0893 1.4974 0.045 Uiso 1 1 calc R A .
H13B H 0.4045 0.0806 1.3722 0.045 Uiso 1 1 calc R . .
C11A C 0.2664(5) 0.1793(3) 1.2014(8) 0.0469(17) Uani 0.50 1 d P A 1
C11B C 0.2793(5) 0.2090(3) 1.1364(8) 0.0469(17) Uani 0.50 1 d P A 2
C12 C 0.3339(3) 0.22088(17) 1.3107(6) 0.0702(16) Uani 1 1 d . A .
C13 C 0.5148(3) 0.03243(14) 1.3400(4) 0.0529(13) Uani 1 1 d . . .
H13E H 0.4785 0.0014 1.3666 0.064 Uiso 1 1 calc R . .
H13F H 0.5965 0.0284 1.4004 0.064 Uiso 1 1 calc R . .

loop_
_atom_site_aniso_label
_atom_site_aniso_U_11
_atom_site_aniso_U_22
_atom_site_aniso_U_33
_atom_site_aniso_U_23
_atom_site_aniso_U_13
_atom_site_aniso_U_12
Pb1 0.03166(5) 0.03718(7) 0.02826(5) 0.00062(5) 0.01048(4) 0.00060(5)
I1 0.03287(9) 0.06758(14) 0.03500(10) -0.00291(10) 0.00973(8) -0.00589(10)
I2 0.03676(9) 0.04466(12) 0.04526(11) -0.01458(9) 0.01702(8) -0.00165(8)
I3 0.05411(13) 0.04272(17) 0.04573(13) 0.000 0.03307(10) 0.000
I4 0.05591(16) 0.03242(15) 0.03642(14) 0.000 0.01314(12) 0.000
Ni1 0.0290(2) 0.0273(3) 0.0252(2) 0.000 0.00989(17) 0.000
N11 0.0314(12) 0.0550(17) 0.0384(14) 0.0038(13) 0.0079(10) 0.0041(12)
N12 0.0561(13) 0.0382(15) 0.0373(12) -0.0031(11) 0.0275(9) 0.0001(12)
N13 0.0477(13) 0.0362(15) 0.0263(12) -0.0005(10) 0.0138(10) -0.0096(11)
C11A 0.041(2) 0.062(3) 0.037(2) 0.011(2) 0.0163(19) 0.017(2)
C11B 0.041(2) 0.062(3) 0.037(2) 0.011(2) 0.0163(19) 0.017(2)
C12 0.0447(19) 0.053(2) 0.103(3) -0.022(2) 0.0208(19) 0.0056(17)
C13 0.091(2) 0.0331(18) 0.0453(17) 0.0000(14) 0.0386(15) 0.0092(17)

loop_
_atom_type_symbol
_atom_type_description
_atom_type_scat_dispersion_real
_atom_type_scat_dispersion_imag
_atom_type_scat_source
C C 0.0033 0.0016 'International Tables Vol C Tables 4.2.6.8 and 6.1.1.4'
H H 0.0000 0.0000 'International Tables Vol C Tables 4.2.6.8 and 6.1.1.4'
N N 0.0061 0.0033 'International Tables Vol C Tables 4.2.6.8 and 6.1.1.4'
Ni Ni 0.3393 1.1124 'International Tables Vol C Tables 4.2.6.8 and 6.1.1.4'
I I -0.4742 1.8119 'International Tables Vol C Tables 4.2.6.8 and 6.1.1.4'
Pb Pb -3.3944 10.1111 'International Tables Vol C Tables 4.2.6.8 and 6.1.1.4'

loop_
_geom_angle_atom_site_label_1
_geom_angle_atom_site_label_2
_geom_angle_atom_site_label_3
_geom_angle
_geom_angle_site_symmetry_1
_geom_angle_site_symmetry_3
I1 Pb1 I4 94.470(8) . .
I1 Pb1 I3 93.319(11) . .
I4 Pb1 I3 91.299(11) . .
I1 Pb1 I2 89.750(11) . .
I4 Pb1 I2 85.867(11) . .
I3 Pb1 I2 175.979(5) . .
I1 Pb1 I2 90.673(8) . 6_556
I4 Pb1 I2 173.544(6) . 6_556
I3 Pb1 I2 92.298(11) . 6_556
I2 Pb1 I2 90.262(10) . 6_556
I1 Pb1 I2 172.571(8) . 2_557
I4 Pb1 I2 82.795(8) . 2_557
I3 Pb1 I2 93.648(12) . 2_557
I2 Pb1 I2 83.176(12) . 2_557
I2 Pb1 I2 91.625(8) 6_556 2_557
Pb1 I2 Pb1 134.621(10) . 6
Pb1 I3 Pb1 127.747(13) . 2_558
Pb1 I4 Pb1 82.330(13) 2_557 .
N13 Ni1 N13 82.10(15) 2_657 .
N13 Ni1 N12 172.13(11) 2_657 .
N13 Ni1 N12 92.04(11) . .
N13 Ni1 N12 92.04(11) 2_657 2_657
N13 Ni1 N12 172.13(11) . 2_657
N12 Ni1 N12 94.26(16) . 2_657
N13 Ni1 N11 92.43(11) 2_657 .
N13 Ni1 N11 92.27(11) . .
N12 Ni1 N11 82.51(10) . .
N12 Ni1 N11 93.23(10) 2_657 .
N13 Ni1 N11 92.27(11) 2_657 2_657
N13 Ni1 N11 92.43(11) . 2_657
N12 Ni1 N11 93.23(11) . 2_657
N12 Ni1 N11 82.51(10) 2_657 2_657
N11 Ni1 N11 173.76(16) . 2_657
C11A N11 C11B 37.9(4) . .
C11A N11 Ni1 107.1(2) . .
C11B N11 Ni1 107.1(3) . .
C12 N12 Ni1 109.3(2) . .
C12 N12 H12A 109.8 . .
Ni1 N12 H12A 109.8 . .
C12 N12 H12B 109.8 . .
Ni1 N12 H12B 109.8 . .
H12A N12 H12B 108.3 . .
C13 N13 Ni1 108.6(2) . .
C13 N13 H13A 110.0 . .
Ni1 N13 H13A 110.0 . .
C13 N13 H13B 110.0 . .
Ni1 N13 H13B 110.0 . .
H13A N13 H13B 108.4 . .
C12 C11A N11 113.8(5) . .
C12 C11B N11 110.6(4) . .
C11A C12 C11B 40.1(4) . .
C11A C12 N12 114.8(4) . .
C11B C12 N12 115.1(5) . .
N13 C13 C13 111.10(19) . 2_657
N13 C13 H13E 109.4 . .
C13 C13 H13E 109.4 2_657 .
N13 C13 H13F 109.4 . .
C13 C13 H13F 109.4 2_657 .
H13E C13 H13F 108.0 . .

loop_
_geom_bond_atom_site_label_1
_geom_bond_atom_site_label_2
_geom_bond_distance
_geom_bond_site_symmetry_2
Pb1 I1 3.0229(4) .
Pb1 I4 3.2072(4) .
Pb1 I3 3.2114(4) .
Pb1 I2 3.2903(4) .
Pb1 I2 3.2927(4) 6_556
Pb1 I2 3.4790(4) 2_557
I2 Pb1 3.2927(4) 6
I3 Pb1 3.2114(3) 2_558
I4 Pb1 3.2072(4) 2_557
Ni1 N13 2.121(3) 2_657
Ni1 N13 2.121(3) .
Ni1 N12 2.132(3) .
Ni1 N12 2.132(3) 2_657
Ni1 N11 2.142(2) .
Ni1 N11 2.142(2) 2_657
N11 C11A 1.503(9) .
N11 C11B 1.533(8) .
N12 C12 1.503(4) .
N12 H12A 0.9000 .
N12 H12B 0.9000 .
N13 C13 1.457(4) .
N13 H13A 0.9000 .
N13 H13B 0.9000 .
C11A C12 1.425(8) .
C11B C12 1.450(8) .
C13 C13 1.494(7) 2_657
C13 H13E 0.9700 .
C13 H13F 0.9700 .
